data_7201078
loop_
_publ_author_name
'Kwon, O-Pil'
'Jazbinsek, Mojca'
'Yun, Hoseop'
'Seo, Jung-In'
'Seo, Ji-Youn'
'Kwon, Seong-Ji'
'Lee, Yoon Sup'
'G\"unter, Peter'

_publ_section_title
;
 Crystal engineering by eliminating weak hydrogen bonding sites in
 phenolic polyene nonlinear optical crystals
;
_journal_issue 8
_journal_name_full CrystEngComm
_journal_page_first 1541
_journal_paper_doi 10.1039/b904688g
_journal_volume 11
_journal_year 2009
_chemical_formula_sum 'C17 H14 N2 O'
_chemical_formula_weight 262.31
_chemical_name_common 2-(3-(4-hydroxystyryl)cyclohex-2-enylidene)malononitrile
_chemical_name_systematic
;
2-(3-(4-hydroxystyryl)cyclohex-2-enylidene)malononitrile
;
_space_group_IT_number 9
_symmetry_cell_setting monoclinic
_symmetry_space_group_name_Hall 'C -2yc'
_symmetry_space_group_name_H-M 'C 1 c 1'
_atom_sites_solution_hydrogens geom
_atom_sites_solution_primary direct
_atom_sites_solution_secondary difmap
_audit_creation_method SHELXL-97
_audit_update_record
;
2009-03-10 # Formatted by publCIF
;
_cell_angle_alpha 90.00
_cell_angle_beta 94.364(2)
_cell_angle_gamma 90.00
_cell_formula_units_Z 4
_cell_length_a 10.9927(8)
_cell_length_b 12.5852(9)
_cell_length_c 10.1326(6)
_cell_measurement_reflns_used 5938
_cell_measurement_temperature 290(2)
_cell_measurement_theta_max 21.5
_cell_measurement_theta_min 3.10
_cell_volume 1397.73(16)
_computing_structure_refinement 'SHELXL-97 (Sheldrick, 2008)'
_diffrn_ambient_temperature 290(2)
_diffrn_measured_fraction_theta_full 0.999
_diffrn_measured_fraction_theta_max 0.999
_diffrn_measurement_device_type 'Rigaku R-axis Rapid S'
_diffrn_measurement_method \w
_diffrn_radiation_monochromator graphite
_diffrn_radiation_source 'fine-focus sealed tube'
_diffrn_radiation_type MoK\a
_diffrn_radiation_wavelength 0.71073
_diffrn_reflns_av_R_equivalents 0.0154
_diffrn_reflns_av_sigmaI/netI 0.0121
_diffrn_reflns_limit_h_max 14
_diffrn_reflns_limit_h_min -13
_diffrn_reflns_limit_k_max 16
_diffrn_reflns_limit_k_min -16
_diffrn_reflns_limit_l_max 13
_diffrn_reflns_limit_l_min -13
_diffrn_reflns_number 6705
_diffrn_reflns_theta_full 27.46
_diffrn_reflns_theta_max 27.46
_diffrn_reflns_theta_min 3.09
_exptl_absorpt_coefficient_mu 0.079
_exptl_absorpt_correction_type none
_exptl_crystal_colour orange
_exptl_crystal_density_diffrn 1.247
_exptl_crystal_density_method 'not measured'
_exptl_crystal_description block
_exptl_crystal_F_000 552
_exptl_crystal_size_max 0.4
_exptl_crystal_size_mid 0.3
_exptl_crystal_size_min 0.2
_refine_diff_density_max 0.198
_refine_diff_density_min -0.125
_refine_diff_density_rms 0.033
_refine_ls_abs_structure_details 'Flack H D (1983), Acta Cryst. A39, 876-881'
_refine_ls_abs_structure_Flack 10(10)
_refine_ls_extinction_coef 0.011(3)
_refine_ls_extinction_expression Fc^*^=kFc[1+0.001xFc^2^\l^3^/sin(2\q)]^-1/4^
_refine_ls_extinction_method SHELXL
_refine_ls_goodness_of_fit_ref 1.118
_refine_ls_hydrogen_treatment mixed
_refine_ls_matrix_type full
_refine_ls_number_parameters 252
_refine_ls_number_reflns 1599
_refine_ls_number_restraints 2
_refine_ls_restrained_S_all 1.117
_refine_ls_R_factor_all 0.0388
_refine_ls_R_factor_gt 0.0345
_refine_ls_shift/su_max 0.003
_refine_ls_shift/su_mean 0.000
_refine_ls_structure_factor_coef Fsqd
_refine_ls_weighting_details 'calc w=1/[\s^2^(Fo^2^)+(0.0824P)^2^+0.0284P] where P=(Fo^2^+2Fc^2^)/3'
_refine_ls_weighting_scheme calc
_refine_ls_wR_factor_gt 0.1051
_refine_ls_wR_factor_ref 0.1123
_reflns_number_gt 1411
_reflns_number_total 1599
_reflns_threshold_expression >2\s(I)
_cod_data_source_file b904688g.txt
_cod_data_source_block O-14
_cod_original_cell_volume 1397.7(2)
_cod_database_code 7201078

loop_
_symmetry_equiv_pos_as_xyz
'x, y, z'
'x, -y, z+1/2'
'x+1/2, y+1/2, z'
'x+1/2, -y+1/2, z+1/2'

loop_
_atom_site_label
_atom_site_type_symbol
_atom_site_fract_x
_atom_site_fract_y
_atom_site_fract_z
_atom_site_U_iso_or_equiv
_atom_site_adp_type
_atom_site_occupancy
_atom_site_symmetry_multiplicity
_atom_site_calc_flag
_atom_site_refinement_flags
_atom_site_disorder_assembly
_atom_site_disorder_group
C1 C 0.37486(19) 0.7445(2) 0.9204(2) 0.0614(5) Uani 1 1 d . . .
C2 C 0.3593(2) 0.58795(19) 0.7812(2) 0.0651(5) Uani 1 1 d . . .
C3 C 0.33759(18) 0.69938(17) 0.79424(19) 0.0537(5) Uani 1 1 d . . .
C4 C 0.28951(16) 0.76123(17) 0.69193(18) 0.0476(4) Uani 1 1 d . . .
C5 C 0.25373(18) 0.71775(17) 0.56521(18) 0.0487(4) Uani 1 1 d . . .
C6 C 0.21059(19) 0.77700(15) 0.45921(19) 0.0474(4) Uani 1 1 d . . .
C7 C 0.18083(19) 0.72627(17) 0.33302(19) 0.0503(4) Uani 1 1 d . . .
C8 C 0.1345(2) 0.77491(16) 0.22290(19) 0.0507(4) Uani 1 1 d . . .
C9 C 0.10012(16) 0.72545(17) 0.09495(18) 0.0476(4) Uani 1 1 d . . .
C10 C 0.1119(2) 0.61662(17) 0.0721(2) 0.0581(5) Uani 1 1 d . . .
C11 C 0.0755(3) 0.57241(19) -0.0487(2) 0.0656(6) Uani 1 1 d . . .
C12 C 0.0258(2) 0.63605(17) -0.15174(19) 0.0549(5) Uani 1 1 d . . .
C13 C 0.01417(18) 0.74445(17) -0.13180(17) 0.0515(5) Uani 1 1 d . . .
C14 C 0.05024(18) 0.78790(16) -0.01024(18) 0.0502(4) Uani 1 1 d . . .
C15 C 0.2769(3) 0.87903(19) 0.7113(2) 0.0672(6) Uani 1 1 d . . .
C16A C 0.1902(6) 0.9277(3) 0.6162(4) 0.074(2) Uani 0.672(13) 1 d P . .
C16B C 0.2706(7) 0.9453(5) 0.5819(7) 0.053(3) Uani 0.328(13) 1 d P . .
C17 C 0.1970(3) 0.89512(17) 0.4733(2) 0.0647(6) Uani 1 1 d . . .
O1 O -0.0084(2) 0.58728(16) -0.26795(19) 0.0843(6) Uani 1 1 d . . .
N1 N 0.4057(3) 0.7810(2) 1.0207(2) 0.0814(6) Uani 1 1 d . . .
N2 N 0.3797(3) 0.4996(2) 0.7718(3) 0.0965(8) Uani 1 1 d . . .
H1 H -0.030(4) 0.626(3) -0.323(5) 0.103(12) Uiso 1 1 d . . .
H5 H 0.264(3) 0.639(3) 0.548(3) 0.080(9) Uiso 1 1 d . . .
H8 H 0.117(2) 0.854(2) 0.224(3) 0.059(6) Uiso 1 1 d . . .
H7 H 0.199(3) 0.654(3) 0.327(3) 0.065(7) Uiso 1 1 d . . .
H11 H 0.082(3) 0.499(3) -0.061(3) 0.082(8) Uiso 1 1 d . . .
H10 H 0.138(3) 0.567(2) 0.137(3) 0.065(7) Uiso 1 1 d . . .
H13 H -0.023(2) 0.787(2) -0.205(3) 0.062(7) Uiso 1 1 d . . .
H14 H 0.032(3) 0.860(3) 0.006(3) 0.073(8) Uiso 1 1 d . . .
H15A H 0.261(4) 0.889(4) 0.804(5) 0.119(13) Uiso 1 1 d . . .
H15B H 0.370(4) 0.908(4) 0.711(5) 0.122(14) Uiso 1 1 d . . .
H16A H 0.103(5) 0.906(4) 0.647(6) 0.090(15) Uiso 0.672(13) 1 d P . .
H16B H 0.360(7) 0.937(6) 0.550(8) 0.059(17) Uiso 0.328(13) 1 d P . .
H16C H 0.226(4) 1.007(3) 0.607(5) 0.106(10) Uiso 1 1 d . . .
H17A H 0.134(3) 0.924(3) 0.417(4) 0.084(9) Uiso 1 1 d . . .
H17B H 0.271(6) 0.929(5) 0.432(7) 0.16(2) Uiso 1 1 d . . .

loop_
_atom_site_aniso_label
_atom_site_aniso_U_11
_atom_site_aniso_U_22
_atom_site_aniso_U_33
_atom_site_aniso_U_23
_atom_site_aniso_U_13
_atom_site_aniso_U_12
C1 0.0590(11) 0.0795(13) 0.0447(10) 0.0029(10) -0.0028(8) -0.0055(10)
C2 0.0655(11) 0.0668(13) 0.0596(11) 0.0090(9) -0.0174(9) -0.0043(9)
C3 0.0517(9) 0.0629(11) 0.0451(9) 0.0001(9) -0.0043(7) -0.0072(9)
C4 0.0473(9) 0.0544(9) 0.0405(8) -0.0017(8) -0.0012(7) -0.0040(8)
C5 0.0544(10) 0.0466(10) 0.0438(9) -0.0008(7) -0.0041(8) 0.0011(8)
C6 0.0500(8) 0.0497(9) 0.0419(9) -0.0014(8) -0.0012(7) 0.0003(8)
C7 0.0570(10) 0.0493(10) 0.0433(9) -0.0012(7) -0.0053(7) 0.0017(7)
C8 0.0570(10) 0.0522(9) 0.0418(9) 0.0013(8) -0.0026(7) -0.0003(8)
C9 0.0502(9) 0.0532(10) 0.0387(8) 0.0055(7) -0.0008(7) -0.0003(8)
C10 0.0748(13) 0.0510(10) 0.0468(10) 0.0075(9) -0.0061(9) 0.0062(10)
C11 0.0936(16) 0.0504(11) 0.0510(10) -0.0012(9) -0.0059(10) 0.0073(10)
C12 0.0668(11) 0.0574(11) 0.0399(8) -0.0007(8) -0.0008(8) -0.0013(9)
C13 0.0588(10) 0.0553(10) 0.0396(9) 0.0073(8) -0.0020(8) 0.0007(9)
C14 0.0588(10) 0.0476(10) 0.0433(9) 0.0021(7) -0.0027(8) 0.0011(8)
C15 0.0969(18) 0.0550(11) 0.0487(11) -0.0099(9) -0.0008(11) -0.0043(11)
C16A 0.104(5) 0.0552(19) 0.061(2) -0.0087(15) -0.003(2) 0.024(2)
C16B 0.060(5) 0.043(3) 0.057(4) -0.005(2) 0.007(3) -0.006(2)
C17 0.0921(16) 0.0476(10) 0.0522(12) 0.0001(8) -0.0083(11) 0.0020(10)
O1 0.1355(18) 0.0654(10) 0.0480(8) -0.0078(7) -0.0199(9) 0.0017(10)
N1 0.0874(13) 0.1112(17) 0.0437(8) -0.0110(12) -0.0069(8) -0.0093(14)
N2 0.1150(19) 0.0618(11) 0.1068(18) 0.0089(11) -0.0308(15) 0.0020(12)

loop_
_atom_type_symbol
_atom_type_description
_atom_type_scat_dispersion_real
_atom_type_scat_dispersion_imag
_atom_type_scat_source
C C 0.0030 0.0000 'International Tables Vol C Tables 4.2.6.8 and 6.1.1.4'
H H 0.0000 0.0000 'International Tables Vol C Tables 4.2.6.8 and 6.1.1.4'
O O 0.0110 0.0000 'International Tables Vol C Tables 4.2.6.8 and 6.1.1.4'
N N 0.0060 0.0000 'International Tables Vol C Tables 4.2.6.8 and 6.1.1.4'

loop_
_geom_angle_atom_site_label_1
_geom_angle_atom_site_label_2
_geom_angle_atom_site_label_3
_geom_angle
_geom_angle_site_symmetry_1
_geom_angle_site_symmetry_3
_geom_angle_publ_flag
N1 C1 C3 179.3(3) . . ?
N2 C2 C3 178.2(3) . . ?
C4 C3 C1 121.26(18) . . ?
C4 C3 C2 123.01(18) . . ?
C1 C3 C2 115.67(19) . . ?
C3 C4 C5 121.90(18) . . ?
C3 C4 C15 119.71(18) . . ?
C5 C4 C15 118.37(18) . . ?
C6 C5 C4 123.80(17) . . ?
C6 C5 H5 116.0(19) . . ?
C4 C5 H5 120.2(19) . . ?
C5 C6 C7 119.85(16) . . ?
C5 C6 C17 119.85(18) . . ?
C7 C6 C17 120.28(18) . . ?
C8 C7 C6 125.58(16) . . ?
C8 C7 H7 117.3(19) . . ?
C6 C7 H7 117.0(19) . . ?
C7 C8 C9 126.92(16) . . ?
C7 C8 H8 120.3(16) . . ?
C9 C8 H8 112.8(16) . . ?
C10 C9 C14 117.36(18) . . ?
C10 C9 C8 122.93(18) . . ?
C14 C9 C8 119.69(17) . . ?
C11 C10 C9 121.3(2) . . ?
C11 C10 H10 114.0(18) . . ?
C9 C10 H10 124.5(17) . . ?
C10 C11 C12 120.3(2) . . ?
C10 C11 H11 120(2) . . ?
C12 C11 H11 120(2) . . ?
O1 C12 C13 123.32(19) . . ?
O1 C12 C11 117.24(18) . . ?
C13 C12 C11 119.45(18) . . ?
C14 C13 C12 119.81(18) . . ?
C14 C13 H13 122.4(16) . . ?
C12 C13 H13 117.7(16) . . ?
C13 C14 C9 121.76(18) . . ?
C13 C14 H14 118.8(19) . . ?
C9 C14 H14 119.0(19) . . ?
C16A C15 C4 113.3(2) . . ?
C16A C15 C16B 38.8(3) . . ?
C4 C15 C16B 114.7(3) . . ?
C16A C15 H15A 116(3) . . ?
C4 C15 H15A 106(3) . . ?
C16B C15 H15A 138(3) . . ?
C16A C15 H15B 116(3) . . ?
C4 C15 H15B 103(2) . . ?
C16B C15 H15B 78(3) . . ?
H15A C15 H15B 101(4) . . ?
C16B C16A C15 76.7(5) . . ?
C16B C16A C17 67.5(5) . . ?
C15 C16A C17 116.6(3) . . ?
C16B C16A H16A 176(3) . . ?
C15 C16A H16A 105(3) . . ?
C17 C16A H16A 109(3) . . ?
C16B C16A H16C 55(2) . . ?
C15 C16A H16C 103(3) . . ?
C17 C16A H16C 97(3) . . ?
H16A C16A H16C 127(4) . . ?
C16A C16B C17 73.3(5) . . ?
C16A C16B C15 64.5(5) . . ?
C17 C16B C15 113.0(4) . . ?
C16A C16B H16B 161(4) . . ?
C17 C16B H16B 102(4) . . ?
C15 C16B H16B 103(4) . . ?
C16A C16B H16C 67(3) . . ?
C17 C16B H16C 107(3) . . ?
C15 C16B H16C 102(3) . . ?
H16B C16B H16C 131(5) . . ?
C16A C16B H17B 112(3) . . ?
C17 C16B H17B 40(2) . . ?
C15 C16B H17B 139(2) . . ?
H16B C16B H17B 68(5) . . ?
H16C C16B H17B 114(4) . . ?
C16B C17 C6 116.6(3) . . ?
C16B C17 C16A 39.3(3) . . ?
C6 C17 C16A 111.8(2) . . ?
C16B C17 H17A 129(2) . . ?
C6 C17 H17A 114(2) . . ?
C16A C17 H17A 113(2) . . ?
C16B C17 H17B 74(4) . . ?
C6 C17 H17B 106(4) . . ?
C16A C17 H17B 112(4) . . ?
H17A C17 H17B 99(4) . . ?
C12 O1 H1 113(3) . . ?

loop_
_geom_bond_atom_site_label_1
_geom_bond_atom_site_label_2
_geom_bond_distance
_geom_bond_site_symmetry_2
_geom_bond_publ_flag
C1 N1 1.144(3) . ?
C1 C3 1.430(3) . ?
C2 N2 1.140(4) . ?
C2 C3 1.430(3) . ?
C3 C4 1.370(3) . ?
C4 C5 1.423(3) . ?
C4 C15 1.503(3) . ?
C5 C6 1.363(3) . ?
C5 H5 1.02(3) . ?
C6 C7 1.444(2) . ?
C6 C17 1.502(3) . ?
C7 C8 1.339(2) . ?
C7 H7 0.93(3) . ?
C8 C9 1.462(3) . ?
C8 H8 1.01(3) . ?
C9 C10 1.397(3) . ?
C9 C14 1.402(3) . ?
C10 C11 1.376(3) . ?
C10 H10 0.93(3) . ?
C11 C12 1.394(3) . ?
C11 H11 0.94(3) . ?
C12 O1 1.356(2) . ?
C12 C13 1.387(3) . ?
C13 C14 1.378(3) . ?
C13 H13 0.98(3) . ?
C14 H14 0.95(3) . ?
C15 C16A 1.440(5) . ?
C15 C16B 1.552(7) . ?
C15 H15A 0.97(5) . ?
C15 H15B 1.09(5) . ?
C16A C16B 0.999(8) . ?
C16A C17 1.512(5) . ?
C16A H16A 1.06(6) . ?
C16A H16C 1.08(4) . ?
C16B C17 1.458(7) . ?
C16B H16B 1.06(8) . ?
C16B H16C 0.96(4) . ?
C16B H17B 1.54(7) . ?
C17 H17A 0.94(4) . ?
C17 H17B 1.03(7) . ?
O1 H1 0.77(5) . ?
